data_4088111
loop_
_publ_author_name
'Hu, Yue'
'Shaw, Anthony P.'
'Guan, Hairong'
'Norton, Jack R.'
'Sattler, Wesley'
'Rong, Yi'

_publ_section_title
;
 Synthesis and Resolution of Chiral Ruthenium Complexes Containing the
 1-Me-3-PhCp Ligand
;
_journal_issue 1
_journal_name_full Organometallics
_journal_page_first 39
_journal_paper_doi 10.1021/acs.organomet.5b00852
_journal_volume 35
_journal_year 2015
_chemical_absolute_configuration ad
_chemical_formula_sum 'C45 H42 P2 Ru S'
_chemical_formula_weight 777.86
_space_group_IT_number 5
_space_group_name_Hall 'C 2y'
_space_group_name_H-M_alt 'C 1 2 1'
_symmetry_cell_setting monoclinic
_symmetry_space_group_name_H-M 'C 1 2 1'
_atom_sites_solution_hydrogens geom
_atom_sites_solution_primary direct
_atom_sites_solution_secondary difmap
_audit_creation_method SHELXL-97
_cell_angle_alpha 90.00
_cell_angle_beta 98.223(5)
_cell_angle_gamma 90.00
_cell_formula_units_Z 4
_cell_length_a 27.049(9)
_cell_length_b 8.353(3)
_cell_length_c 16.701(5)
_cell_measurement_reflns_used 8371
_cell_measurement_temperature 150(2)
_cell_measurement_theta_max 29.53
_cell_measurement_theta_min 2.46
_cell_volume 3735(2)
_computing_cell_refinement 'Bruker SAINT'
_computing_data_collection 'Bruker APEX2'
_computing_data_reduction 'Bruker SAINT'
_computing_molecular_graphics 'Bruker SHELXTL'
_computing_publication_material 'Bruker SHELXTL'
_computing_structure_refinement 'SHELXL-97 (Sheldrick, 2008)'
_computing_structure_solution 'SHELXS-97 (Sheldrick, 2008)'
_diffrn_ambient_temperature 150(2)
_diffrn_measured_fraction_theta_full 0.997
_diffrn_measured_fraction_theta_max 0.997
_diffrn_measurement_device_type 'Bruker APEX-II CCD'
_diffrn_measurement_method '\f and \w scans'
_diffrn_radiation_monochromator graphite
_diffrn_radiation_source 'fine-focus sealed tube'
_diffrn_radiation_type MoK\a
_diffrn_radiation_wavelength 0.71073
_diffrn_reflns_av_R_equivalents 0.0784
_diffrn_reflns_av_sigmaI/netI 0.1127
_diffrn_reflns_limit_h_max 38
_diffrn_reflns_limit_h_min -38
_diffrn_reflns_limit_k_max 11
_diffrn_reflns_limit_k_min -11
_diffrn_reflns_limit_l_max 23
_diffrn_reflns_limit_l_min -23
_diffrn_reflns_number 29542
_diffrn_reflns_theta_full 30.48
_diffrn_reflns_theta_max 30.48
_diffrn_reflns_theta_min 1.52
_exptl_absorpt_coefficient_mu 0.593
_exptl_absorpt_correction_T_max 0.9767
_exptl_absorpt_correction_T_min 0.7974
_exptl_absorpt_correction_type empirical
_exptl_absorpt_process_details SADABS
_exptl_crystal_colour YELLOW
_exptl_crystal_density_diffrn 1.383
_exptl_crystal_density_method 'not measured'
_exptl_crystal_description PLATE
_exptl_crystal_F_000 1608
_exptl_crystal_size_max 0.40
_exptl_crystal_size_mid 0.10
_exptl_crystal_size_min 0.04
_refine_diff_density_max 0.849
_refine_diff_density_min -0.551
_refine_diff_density_rms 0.091
_refine_ls_abs_structure_details 'Flack H D (1983), Acta Cryst. A39, 876-881'
_refine_ls_abs_structure_Flack 0.00(3)
_refine_ls_extinction_method none
_refine_ls_goodness_of_fit_ref 1.002
_refine_ls_hydrogen_treatment constr
_refine_ls_matrix_type full
_refine_ls_number_parameters 445
_refine_ls_number_reflns 11247
_refine_ls_number_restraints 1
_refine_ls_restrained_S_all 1.002
_refine_ls_R_factor_all 0.0860
_refine_ls_R_factor_gt 0.0529
_refine_ls_shift/su_max 0.002
_refine_ls_shift/su_mean 0.000
_refine_ls_structure_factor_coef Fsqd
_refine_ls_weighting_details 'calc w=1/[\s^2^(Fo^2^)+(0.0165P)^2^+0.0000P] where P=(Fo^2^+2Fc^2^)/3'
_refine_ls_weighting_scheme calc
_refine_ls_wR_factor_gt 0.0732
_refine_ls_wR_factor_ref 0.0814
_reflns_number_gt 7974
_reflns_number_total 11247
_reflns_threshold_expression >2sigma(I)
_cod_data_source_file om5b00852_si_002.cif
_cod_data_source_block yh1s10
_cod_depositor_comments
;
The following automatic conversions were performed:

data item '_exptl_absorpt_correction_type' value 'EMPIRICAL' was
changed to 'empirical' in accordance with the
/home/saulius/struct/COD-crude-data/automatic-downloads/DataCite-retrospective/ACS/depositions/lib/dictionaries/cif_core.dic
dictionary named 'cif_core.dic' version 2.4.2 last updated on
2011-04-26.

data item '_symmetry_cell_setting' value 'Monoclinic' was changed to
'monoclinic' in accordance with the
/home/saulius/struct/COD-crude-data/automatic-downloads/DataCite-retrospective/ACS/depositions/lib/dictionaries/cif_core.dic
dictionary named 'cif_core.dic' version 2.4.2 last updated on
2011-04-26.

Automatic conversion script
Id: cif_fix_values 6909 2019-04-08 15:41:33Z antanas 
;
_cod_original_sg_symbol_H-M C2
_cod_database_code 4088111

loop_
_symmetry_equiv_pos_as_xyz
'x, y, z'
'-x, y, -z'
'x+1/2, y+1/2, z'
'-x+1/2, y+1/2, -z'

loop_
_atom_site_label
_atom_site_type_symbol
_atom_site_fract_x
_atom_site_fract_y
_atom_site_fract_z
_atom_site_U_iso_or_equiv
_atom_site_adp_type
_atom_site_occupancy
_atom_site_symmetry_multiplicity
_atom_site_calc_flag
_atom_site_refinement_flags
Ru Ru -0.871514(10) -0.27307(4) -0.268146(16) 0.02170(7) Uani 1 1 d .
S S -0.94953(3) -0.13286(11) -0.29075(5) 0.0259(2) Uani 1 1 d .
P1 P -0.84640(4) -0.06711(14) -0.34077(6) 0.0218(2) Uani 1 1 d .
P2 P -0.84421(4) -0.07114(13) -0.18321(6) 0.0209(2) Uani 1 1 d .
C1 C -1.02284(15) -0.0024(5) -0.2180(2) 0.0353(10) Uani 1 1 d .
H1A H -1.0435 -0.0029 -0.1743 0.053 Uiso 1 1 calc R
H1B H -1.0443 -0.0142 -0.2702 0.053 Uiso 1 1 calc R
H1C H -1.0045 0.0989 -0.2172 0.053 Uiso 1 1 calc R
C2 C -0.98589(14) -0.1411(5) -0.2062(2) 0.0281(9) Uani 1 1 d .
H2A H -0.9626 -0.1220 -0.1550 0.034 Uiso 1 1 calc R
C3 C -1.01281(13) -0.2958(6) -0.1977(2) 0.0290(10) Uani 1 1 d .
C4 C -1.01025(16) -0.3679(5) -0.1232(3) 0.0427(11) Uani 1 1 d .
H4A H -0.9899 -0.3225 -0.0778 0.051 Uiso 1 1 calc R
C5 C -1.03699(19) -0.5054(6) -0.1138(3) 0.0587(15) Uani 1 1 d .
H5A H -1.0351 -0.5531 -0.0618 0.070 Uiso 1 1 calc R
C6 C -1.06612(18) -0.5741(6) -0.1778(4) 0.0584(15) Uani 1 1 d .
H6A H -1.0840 -0.6697 -0.1706 0.070 Uiso 1 1 calc R
C7 C -1.06956(16) -0.5040(6) -0.2534(3) 0.0509(13) Uani 1 1 d .
H7A H -1.0895 -0.5515 -0.2986 0.061 Uiso 1 1 calc R
C8 C -1.04353(15) -0.3639(5) -0.2625(3) 0.0401(11) Uani 1 1 d .
H8A H -1.0468 -0.3135 -0.3140 0.048 Uiso 1 1 calc R
C9 C -0.95274(16) -0.5113(5) -0.3826(3) 0.0497(13) Uani 1 1 d .
H9A H -0.9656 -0.6211 -0.3827 0.075 Uiso 1 1 calc R
H9B H -0.9447 -0.4849 -0.4365 0.075 Uiso 1 1 calc R
H9C H -0.9781 -0.4369 -0.3684 0.075 Uiso 1 1 calc R
C10 C -0.85697(17) -0.4878(5) -0.3388(3) 0.0306(11) Uani 1 1 d .
H10A H -0.8467 -0.4863 -0.3940 0.037 Uiso 1 1 calc R
C11 C -0.90708(15) -0.4979(5) -0.3224(3) 0.0344(10) Uani 1 1 d .
C12 C -0.90485(16) -0.5033(5) -0.2368(3) 0.0371(11) Uani 1 1 d .
H12A H -0.9341 -0.5153 -0.2068 0.045 Uiso 1 1 calc R
C13 C -0.85384(16) -0.5000(5) -0.2012(3) 0.0293(11) Uani 1 1 d .
H13A H -0.8413 -0.5094 -0.1421 0.035 Uiso 1 1 calc R
C14 C -0.82347(14) -0.4937(4) -0.2646(2) 0.0265(9) Uani 1 1 d .
C15 C -0.76920(15) -0.5200(4) -0.2555(2) 0.0293(9) Uani 1 1 d .
C16 C -0.74170(17) -0.4784(5) -0.3162(3) 0.0423(11) Uani 1 1 d .
H16A H -0.7578 -0.4269 -0.3636 0.051 Uiso 1 1 calc R
C17 C -0.69089(19) -0.5106(6) -0.3089(3) 0.0562(14) Uani 1 1 d .
H17A H -0.6723 -0.4789 -0.3504 0.067 Uiso 1 1 calc R
C18 C -0.66765(18) -0.5883(7) -0.2417(4) 0.0620(15) Uani 1 1 d .
H18A H -0.6329 -0.6110 -0.2368 0.074 Uiso 1 1 calc R
C19 C -0.69438(18) -0.6336(6) -0.1813(3) 0.0566(14) Uani 1 1 d .
H19A H -0.6783 -0.6888 -0.1350 0.068 Uiso 1 1 calc R
C20 C -0.74470(16) -0.5984(5) -0.1882(3) 0.0395(11) Uani 1 1 d .
H20A H -0.7629 -0.6285 -0.1459 0.047 Uiso 1 1 calc R
C21 C -0.84607(14) 0.0845(4) -0.2616(2) 0.0232(8) Uani 1 1 d .
H21A H -0.8768 0.1503 -0.2674 0.028 Uiso 1 1 calc R
H21B H -0.8160 0.1535 -0.2554 0.028 Uiso 1 1 calc R
C30 C -0.88595(14) 0.0019(4) -0.4309(2) 0.0239(8) Uani 1 1 d .
C31 C -0.91841(14) -0.1034(5) -0.4750(2) 0.0336(10) Uani 1 1 d .
H31A H -0.9195 -0.2115 -0.4577 0.040 Uiso 1 1 calc R
C32 C -0.94914(16) -0.0554(6) -0.5430(2) 0.0431(11) Uani 1 1 d .
H32A H -0.9711 -0.1296 -0.5731 0.052 Uiso 1 1 calc R
C33 C -0.94786(16) 0.1016(6) -0.5674(2) 0.0437(12) Uani 1 1 d .
H33A H -0.9693 0.1362 -0.6142 0.052 Uiso 1 1 calc R
C34 C -0.91644(16) 0.2065(7) -0.5255(2) 0.0469(12) Uani 1 1 d .
H34A H -0.9157 0.3147 -0.5429 0.056 Uiso 1 1 calc R
C35 C -0.88506(16) 0.1569(5) -0.4568(2) 0.0354(10) Uani 1 1 d .
H35A H -0.8628 0.2313 -0.4276 0.042 Uiso 1 1 calc R
C40 C -0.78601(14) -0.0586(4) -0.3757(2) 0.0259(8) Uani 1 1 d .
C41 C -0.77960(16) -0.1384(5) -0.4462(2) 0.0396(11) Uani 1 1 d .
H41A H -0.8069 -0.1955 -0.4749 0.048 Uiso 1 1 calc R
C42 C -0.73499(17) -0.1371(6) -0.4754(3) 0.0492(12) Uani 1 1 d .
H42A H -0.7312 -0.1960 -0.5228 0.059 Uiso 1 1 calc R
C43 C -0.69516(17) -0.0498(6) -0.4360(3) 0.0512(13) Uani 1 1 d .
H43A H -0.6644 -0.0453 -0.4571 0.061 Uiso 1 1 calc R
C44 C -0.70068(16) 0.0293(6) -0.3665(3) 0.0476(13) Uani 1 1 d .
H44A H -0.6734 0.0881 -0.3386 0.057 Uiso 1 1 calc R
C45 C -0.74560(15) 0.0247(5) -0.3364(3) 0.0352(10) Uani 1 1 d .
H45A H -0.7488 0.0800 -0.2877 0.042 Uiso 1 1 calc R
C50 C -0.78108(13) -0.0647(4) -0.1277(2) 0.0222(8) Uani 1 1 d .
C51 C -0.74497(15) -0.1682(5) -0.1472(2) 0.0329(10) Uani 1 1 d .
H51A H -0.7534 -0.2439 -0.1894 0.040 Uiso 1 1 calc R
C52 C -0.69647(15) -0.1643(5) -0.1066(3) 0.0447(12) Uani 1 1 d .
H52A H -0.6721 -0.2366 -0.1209 0.054 Uiso 1 1 calc R
C53 C -0.68406(16) -0.0550(6) -0.0455(3) 0.0431(11) Uani 1 1 d .
H53A H -0.6510 -0.0511 -0.0174 0.052 Uiso 1 1 calc R
C54 C -0.71947(15) 0.0479(5) -0.0255(3) 0.0410(11) Uani 1 1 d .
H54A H -0.7108 0.1234 0.0167 0.049 Uiso 1 1 calc R
C55 C -0.76733(14) 0.0438(5) -0.0652(2) 0.0297(9) Uani 1 1 d .
H55A H -0.7915 0.1160 -0.0500 0.036 Uiso 1 1 calc R
C60 C -0.87904(13) 0.0019(4) -0.1048(2) 0.0226(8) Uani 1 1 d .
C61 C -0.88400(14) -0.0982(5) -0.0407(2) 0.0297(9) Uani 1 1 d .
H61A H -0.8684 -0.2003 -0.0376 0.036 Uiso 1 1 calc R
C62 C -0.91137(15) -0.0514(6) 0.0188(2) 0.0385(11) Uani 1 1 d .
H62A H -0.9144 -0.1202 0.0632 0.046 Uiso 1 1 calc R
C63 C -0.93435(15) 0.0969(5) 0.0133(2) 0.0383(11) Uani 1 1 d .
H63A H -0.9535 0.1298 0.0538 0.046 Uiso 1 1 calc R
C64 C -0.92962(15) 0.1954(5) -0.0498(2) 0.0377(11) Uani 1 1 d .
H64A H -0.9454 0.2973 -0.0530 0.045 Uiso 1 1 calc R
C65 C -0.90243(14) 0.1493(4) -0.1085(2) 0.0303(9) Uani 1 1 d .
H65A H -0.8996 0.2192 -0.1525 0.036 Uiso 1 1 calc R

loop_
_atom_site_aniso_label
_atom_site_aniso_U_11
_atom_site_aniso_U_22
_atom_site_aniso_U_33
_atom_site_aniso_U_23
_atom_site_aniso_U_13
_atom_site_aniso_U_12
Ru 0.02578(14) 0.01602(11) 0.02326(13) -0.00019(18) 0.00337(10) -0.00153(18)
S 0.0248(5) 0.0289(5) 0.0241(5) 0.0037(4) 0.0039(4) -0.0002(4)
P1 0.0266(6) 0.0181(5) 0.0208(5) -0.0016(5) 0.0042(4) -0.0017(5)
P2 0.0236(6) 0.0195(5) 0.0198(5) 0.0005(4) 0.0035(4) 0.0001(5)
C1 0.037(2) 0.037(2) 0.035(2) -0.002(2) 0.013(2) 0.001(2)
C2 0.025(2) 0.031(2) 0.028(2) 0.0004(18) 0.0009(17) -0.0022(18)
C3 0.0239(18) 0.033(3) 0.0314(19) 0.006(2) 0.0102(15) 0.002(2)
C4 0.040(3) 0.043(3) 0.046(3) 0.007(2) 0.012(2) -0.003(2)
C5 0.056(3) 0.057(3) 0.066(4) 0.027(3) 0.021(3) -0.004(3)
C6 0.045(3) 0.043(3) 0.091(4) 0.017(3) 0.024(3) -0.012(3)
C7 0.036(3) 0.045(3) 0.069(4) -0.001(3) 0.001(2) -0.011(2)
C8 0.033(2) 0.040(3) 0.048(3) 0.007(2) 0.006(2) -0.003(2)
C9 0.047(3) 0.030(2) 0.069(3) -0.017(2) -0.005(3) -0.010(2)
C10 0.044(3) 0.021(2) 0.027(2) -0.008(2) 0.007(2) 0.004(2)
C11 0.032(2) 0.020(2) 0.049(3) -0.0071(19) -0.003(2) -0.0053(18)
C12 0.046(3) 0.019(2) 0.050(3) 0.002(2) 0.020(2) -0.0052(19)
C13 0.037(3) 0.015(2) 0.035(3) 0.0099(18) 0.000(2) 0.0014(19)
C14 0.035(2) 0.0161(18) 0.028(2) 0.0001(16) 0.0004(18) 0.0009(17)
C15 0.035(2) 0.0167(19) 0.037(2) -0.0076(17) 0.0049(19) 0.0014(17)
C16 0.047(3) 0.032(3) 0.049(3) 0.004(2) 0.012(2) 0.004(2)
C17 0.046(3) 0.053(3) 0.073(4) -0.008(3) 0.023(3) -0.003(3)
C18 0.029(3) 0.062(4) 0.089(4) -0.016(3) -0.008(3) 0.005(3)
C19 0.037(3) 0.059(3) 0.068(4) -0.004(3) -0.012(3) 0.003(3)
C20 0.042(3) 0.033(2) 0.041(3) -0.004(2) -0.003(2) 0.002(2)
C21 0.025(2) 0.0194(19) 0.025(2) -0.0015(16) 0.0054(16) 0.0001(16)
C30 0.030(2) 0.0223(19) 0.0205(19) -0.0001(16) 0.0078(16) 0.0018(17)
C31 0.038(2) 0.031(2) 0.030(2) -0.0004(18) -0.0023(19) -0.0054(19)
C32 0.037(3) 0.059(3) 0.032(2) -0.008(2) -0.004(2) -0.005(2)
C33 0.046(3) 0.063(3) 0.020(2) 0.004(2) -0.004(2) 0.012(2)
C34 0.068(3) 0.035(3) 0.034(2) 0.007(2) -0.005(2) 0.014(3)
C35 0.047(3) 0.026(2) 0.030(2) 0.0002(18) -0.003(2) -0.0018(19)
C40 0.031(2) 0.0220(19) 0.025(2) 0.0011(17) 0.0044(16) 0.0012(17)
C41 0.043(3) 0.045(3) 0.032(2) -0.002(2) 0.010(2) -0.002(2)
C42 0.051(3) 0.062(3) 0.038(3) -0.007(2) 0.020(2) 0.011(3)
C43 0.041(3) 0.066(4) 0.051(3) 0.004(3) 0.022(2) 0.001(3)
C44 0.029(2) 0.059(3) 0.057(3) -0.005(3) 0.011(2) -0.008(2)
C45 0.032(2) 0.040(3) 0.035(2) -0.007(2) 0.0089(19) -0.002(2)
C50 0.025(2) 0.0225(19) 0.0193(18) 0.0006(16) 0.0056(15) -0.0004(17)
C51 0.033(2) 0.028(2) 0.036(2) -0.0025(18) 0.0004(19) -0.0008(18)
C52 0.028(2) 0.044(3) 0.059(3) -0.009(2) -0.001(2) 0.005(2)
C53 0.034(3) 0.049(3) 0.043(3) 0.000(2) -0.005(2) -0.005(2)
C54 0.039(3) 0.046(3) 0.035(3) -0.014(2) -0.002(2) -0.007(2)
C55 0.031(2) 0.034(2) 0.024(2) -0.0058(17) 0.0041(18) 0.0013(18)
C60 0.022(2) 0.0259(19) 0.0200(19) -0.0001(16) 0.0020(15) 0.0006(16)
C61 0.030(2) 0.034(2) 0.026(2) 0.0050(18) 0.0052(17) 0.0076(18)
C62 0.041(3) 0.055(3) 0.020(2) 0.009(2) 0.0085(18) -0.002(2)
C63 0.039(3) 0.049(3) 0.030(2) -0.004(2) 0.014(2) 0.003(2)
C64 0.047(2) 0.029(3) 0.040(2) -0.006(2) 0.019(2) 0.0069(19)
C65 0.038(2) 0.024(2) 0.031(2) 0.0049(17) 0.0113(19) 0.0024(18)

loop_
_atom_type_symbol
_atom_type_description
_atom_type_scat_dispersion_real
_atom_type_scat_dispersion_imag
_atom_type_scat_source
C C 0.0033 0.0016 'International Tables Vol C Tables 4.2.6.8 and 6.1.1.4'
H H 0.0000 0.0000 'International Tables Vol C Tables 4.2.6.8 and 6.1.1.4'
P P 0.1023 0.0942 'International Tables Vol C Tables 4.2.6.8 and 6.1.1.4'
Ru Ru -1.2594 0.8363 'International Tables Vol C Tables 4.2.6.8 and 6.1.1.4'
S S 0.1246 0.1234 'International Tables Vol C Tables 4.2.6.8 and 6.1.1.4'

loop_
_geom_angle_atom_site_label_1
_geom_angle_atom_site_label_2
_geom_angle_atom_site_label_3
_geom_angle
C10 Ru C13 62.25(17)
C10 Ru C12 62.14(16)
C13 Ru C12 37.41(14)
C10 Ru C11 37.25(15)
C13 Ru C11 62.43(16)
C12 Ru C11 37.24(14)
C10 Ru C14 37.29(14)
C13 Ru C14 37.36(14)
C12 Ru C14 62.40(15)
C11 Ru C14 62.45(14)
C10 Ru P2 150.80(12)
C13 Ru P2 107.08(12)
C12 Ru P2 127.32(12)
C11 Ru P2 164.24(12)
C14 Ru P2 117.33(10)
C10 Ru P1 103.91(11)
C13 Ru P1 149.30(12)
C12 Ru P1 161.50(12)
C11 Ru P1 124.34(12)
C14 Ru P1 114.82(10)
P2 Ru P1 70.91(4)
C10 Ru S 122.14(12)
C13 Ru S 128.22(11)
C12 Ru S 94.72(12)
C11 Ru S 91.63(11)
C14 Ru S 153.72(10)
P2 Ru S 86.30(4)
P1 Ru S 82.48(4)
C2 S Ru 114.70(13)
C30 P1 C40 99.90(17)
C30 P1 C21 108.75(17)
C40 P1 C21 107.10(17)
C30 P1 Ru 120.01(13)
C40 P1 Ru 123.73(13)
C21 P1 Ru 96.31(12)
C30 P1 P2 139.78(13)
C40 P1 P2 115.55(12)
C21 P1 P2 44.56(11)
Ru P1 P2 54.45(4)
C50 P2 C60 99.64(16)
C50 P2 C21 105.62(17)
C60 P2 C21 108.07(17)
C50 P2 Ru 122.64(13)
C60 P2 Ru 122.99(13)
C21 P2 Ru 96.16(12)
C50 P2 P1 113.24(12)
C60 P2 P1 140.88(12)
C21 P2 P1 44.20(11)
Ru P2 P1 54.64(4)
C3 C2 C1 110.4(3)
C3 C2 S 115.2(3)
C1 C2 S 106.6(3)
C4 C3 C8 118.2(4)
C4 C3 C2 120.0(4)
C8 C3 C2 121.6(4)
C3 C4 C5 120.5(5)
C6 C5 C4 121.1(5)
C5 C6 C7 119.7(5)
C6 C7 C8 119.3(5)
C7 C8 C3 121.2(4)
C11 C10 C14 109.6(4)
C11 C10 Ru 72.5(2)
C14 C10 Ru 72.8(2)
C10 C11 C12 106.9(4)
C10 C11 C9 126.8(4)
C12 C11 C9 126.2(4)
C10 C11 Ru 70.3(2)
C12 C11 Ru 70.5(2)
C9 C11 Ru 127.3(3)
C13 C12 C11 108.6(4)
C13 C12 Ru 71.3(2)
C11 C12 Ru 72.3(2)
C12 C13 C14 108.4(4)
C12 C13 Ru 71.3(2)
C14 C13 Ru 72.6(2)
C10 C14 C13 106.5(3)
C10 C14 C15 126.6(4)
C13 C14 C15 126.0(3)
C10 C14 Ru 69.9(2)
C13 C14 Ru 70.1(2)
C15 C14 Ru 133.6(3)
C20 C15 C16 117.9(4)
C20 C15 C14 120.6(4)
C16 C15 C14 121.3(4)
C15 C16 C17 120.9(4)
C18 C17 C16 119.8(5)
C17 C18 C19 120.2(5)
C18 C19 C20 119.7(5)
C19 C20 C15 121.3(4)
P1 C21 P2 91.24(17)
C35 C30 C31 118.3(4)
C35 C30 P1 122.0(3)
C31 C30 P1 119.7(3)
C32 C31 C30 121.4(4)
C31 C32 C33 119.2(4)
C34 C33 C32 120.5(4)
C33 C34 C35 120.1(5)
C30 C35 C34 120.5(4)
C45 C40 C41 117.4(4)
C45 C40 P1 123.7(3)
C41 C40 P1 118.9(3)
C42 C41 C40 121.6(4)
C41 C42 C43 120.1(4)
C44 C43 C42 119.2(4)
C43 C44 C45 120.4(4)
C40 C45 C44 121.2(4)
C51 C50 C55 117.6(3)
C51 C50 P2 120.3(3)
C55 C50 P2 122.0(3)
C50 C51 C52 121.4(4)
C53 C52 C51 119.5(4)
C54 C53 C52 119.7(4)
C53 C54 C55 120.9(4)
C54 C55 C50 120.8(4)
C61 C60 C65 118.7(3)
C61 C60 P2 118.1(3)
C65 C60 P2 123.1(3)
C60 C61 C62 120.7(4)
C61 C62 C63 119.2(4)
C64 C63 C62 120.2(4)
C63 C64 C65 120.5(4)
C64 C65 C60 120.6(4)

loop_
_geom_bond_atom_site_label_1
_geom_bond_atom_site_label_2
_geom_bond_distance
Ru C10 2.213(4)
Ru C13 2.218(4)
Ru C12 2.218(4)
Ru C11 2.241(4)
Ru C14 2.251(4)
Ru P2 2.2589(12)
Ru P1 2.2645(13)
Ru S 2.3956(11)
S C2 1.834(4)
P1 C30 1.812(4)
P1 C40 1.813(4)
P1 C21 1.830(4)
P1 P2 2.6238(17)
P2 C50 1.824(4)
P2 C60 1.824(4)
P2 C21 1.841(4)
C1 C2 1.524(5)
C2 C3 1.500(6)
C3 C4 1.376(5)
C3 C8 1.388(5)
C4 C5 1.378(6)
C5 C6 1.361(7)
C6 C7 1.382(6)
C7 C8 1.386(6)
C9 C11 1.481(5)
C10 C11 1.423(6)
C10 C14 1.427(5)
C11 C12 1.424(6)
C12 C13 1.423(5)
C13 C14 1.431(5)
C14 C15 1.470(5)
C15 C20 1.385(5)
C15 C16 1.386(5)
C16 C17 1.389(6)
C17 C18 1.369(7)
C18 C19 1.376(7)
C19 C20 1.381(6)
C30 C35 1.367(5)
C30 C31 1.378(5)
C31 C32 1.369(5)
C32 C33 1.375(6)
C33 C34 1.346(6)
C34 C35 1.389(5)
C40 C45 1.380(5)
C40 C41 1.384(5)
C41 C42 1.365(6)
C42 C43 1.387(6)
C43 C44 1.361(6)
C44 C45 1.381(5)
C50 C51 1.378(5)
C50 C55 1.392(5)
C51 C52 1.389(5)
C52 C53 1.374(6)
C53 C54 1.364(6)
C54 C55 1.368(5)
C60 C61 1.379(5)
C60 C65 1.382(5)
C61 C62 1.379(5)
C62 C63 1.383(6)
C63 C64 1.357(5)
C64 C65 1.364(5)
